data_7133575
loop_
_publ_author_name
'Yang, Pengju'
'Zheng, Xiaoxiao'
'Zhang, Guojie'
'Lei, Caijing'
'Cheng, Guangbin'
'Yang, Hongwei'

_publ_section_title
;
 Construction of heterocycle-triazolotriazine framework energetic
 compounds: towards novel high-performance explosives.
;
_journal_issue 76
_journal_name_full 'Chemical communications (Cambridge, England)'
_journal_page_first 10588
_journal_page_last 10591
_journal_paper_doi 10.1039/d4cc03260h
_journal_volume 60
_journal_year 2024
_chemical_formula_moiety '2(H2 O), C6 H3 N11 O4'
_chemical_formula_sum 'C6 H7 N11 O6'
_chemical_formula_weight 329.23
_space_group_crystal_system monoclinic
_space_group_IT_number 14
_space_group_name_Hall '-P 2yn'
_space_group_name_H-M_alt 'P 1 21/n 1'
_atom_sites_solution_hydrogens mixed
_atom_sites_solution_primary dual
_audit_creation_date 2021-06-03
_audit_creation_method
;
Olex2 1.2
(compiled 2018.05.29 svn.r3508 for OlexSys, GUI svn.r5506)
;
_audit_update_record
;
2022-07-18 deposited with the CCDC.	2024-08-20 downloaded from the CCDC.
;
_cell_angle_alpha 90
_cell_angle_beta 94.827(7)
_cell_angle_gamma 90
_cell_formula_units_Z 8
_cell_length_a 9.966(2)
_cell_length_b 13.360(3)
_cell_length_c 18.602(4)
_cell_measurement_reflns_used 1990
_cell_measurement_temperature 170
_cell_measurement_theta_max 24.601
_cell_measurement_theta_min 2.24
_cell_volume 2468.0(9)
_computing_cell_refinement 'SAINT V8.40A (?, 2016)'
_computing_data_reduction 'SAINT V8.40A (?, 2016)'
_computing_molecular_graphics 'Olex2 (Dolomanov et al., 2009)'
_computing_publication_material 'Olex2 (Dolomanov et al., 2009)'
_computing_structure_refinement 'ShelXL (Sheldrick, 2015)'
_computing_structure_solution 'ShelXT (Sheldrick, 2015)'
_diffrn_ambient_temperature 170.0
_diffrn_measured_fraction_theta_full 0.984
_diffrn_measured_fraction_theta_max 0.983
_diffrn_measurement_device_type 'D8 VENTURE'
_diffrn_measurement_method '\f and \w scans'
_diffrn_radiation_type MoK\a
_diffrn_radiation_wavelength 0.71073
_diffrn_reflns_av_R_equivalents 0.0951
_diffrn_reflns_av_unetI/netI 0.0877
_diffrn_reflns_Laue_measured_fraction_full 0.984
_diffrn_reflns_Laue_measured_fraction_max 0.983
_diffrn_reflns_limit_h_max 11
_diffrn_reflns_limit_h_min -11
_diffrn_reflns_limit_k_max 15
_diffrn_reflns_limit_k_min -16
_diffrn_reflns_limit_l_max 22
_diffrn_reflns_limit_l_min -22
_diffrn_reflns_number 19352
_diffrn_reflns_point_group_measured_fraction_full 0.984
_diffrn_reflns_point_group_measured_fraction_max 0.983
_diffrn_reflns_theta_full 25.242
_diffrn_reflns_theta_max 25.381
_diffrn_reflns_theta_min 2.197
_diffrn_standards_number 0
_exptl_absorpt_coefficient_mu 0.157
_exptl_absorpt_correction_T_max 0.7452
_exptl_absorpt_correction_T_min 0.6620
_exptl_absorpt_correction_type multi-scan
_exptl_absorpt_process_details
'SADABS-2016/2 (Bruker,2016/2) was used for absorption correction. wR2(int) was 0.0759 before and 0.0668 after correction. The Ratio of minimum to maximum transmission is 0.8884. The \l/2 correction factor is Not present.'
_exptl_crystal_colour colourless
_exptl_crystal_colour_primary colourless
_exptl_crystal_density_diffrn 1.772
_exptl_crystal_description block
_exptl_crystal_F_000 1344
_exptl_crystal_size_max 0.11
_exptl_crystal_size_mid 0.03
_exptl_crystal_size_min 0.02
_refine_diff_density_max 0.293
_refine_diff_density_min -0.347
_refine_diff_density_rms 0.071
_refine_ls_extinction_method none
_refine_ls_goodness_of_fit_ref 1.009
_refine_ls_hydrogen_treatment mixed
_refine_ls_matrix_type full
_refine_ls_number_parameters 435
_refine_ls_number_reflns 4448
_refine_ls_number_restraints 0
_refine_ls_restrained_S_all 1.009
_refine_ls_R_factor_all 0.1306
_refine_ls_R_factor_gt 0.0601
_refine_ls_shift/su_max 0.000
_refine_ls_shift/su_mean 0.000
_refine_ls_structure_factor_coef Fsqd
_refine_ls_weighting_details 'w=1/[\s^2^(Fo^2^)+(0.0695P)^2^+0.0485P] where P=(Fo^2^+2Fc^2^)/3'
_refine_ls_weighting_scheme calc
_refine_ls_wR_factor_gt 0.1241
_refine_ls_wR_factor_ref 0.1609
_reflns_Friedel_coverage 0.000
_reflns_number_gt 2440
_reflns_number_total 4448
_reflns_threshold_expression 'I > 2\s(I)'
_cod_data_source_file d4cc03260h2.cif
_cod_data_source_block mo_2021771_0m
_cod_depositor_comments 'Adding full bibliography for 7133573--7133575.cif.'
_cod_original_cell_volume 2467.9(9)
_cod_database_code 7133575
_shelx_shelxl_version_number 2018/3
_shelx_space_group_comment
;
The symmetry employed for this shelxl refinement is uniquely defined
by the following loop, which should always be used as a source of
symmetry information in preference to the above space-group names.
They are only intended as comments.
;
_shelx_estimated_absorpt_t_max 0.997
_shelx_estimated_absorpt_t_min 0.983
_olex2_refinement_description
;
1. Fixed Uiso
 At 1.2 times of:
  All N(H,H) groups
 At 1.5 times of:
  All O(H,H) groups
2.a Free rotating group:
 O3(H3A,H3B), O9(H9A,H9B), O10(H10A,H10B), O8(H8A,H8B)
2.b X=CH2 refined with riding coordinates:
 N22(H22A,H22B), N6(H6A,H6B)
;
_olex2_submission_special_instructions 'No special instructions were received'

loop_
_space_group_symop_operation_xyz
'x, y, z'
'-x+1/2, y+1/2, -z+1/2'
'-x, -y, -z'
'x-1/2, -y-1/2, z-1/2'

loop_
_atom_site_label
_atom_site_type_symbol
_atom_site_fract_x
_atom_site_fract_y
_atom_site_fract_z
_atom_site_U_iso_or_equiv
_atom_site_adp_type
_atom_site_occupancy
_atom_site_site_symmetry_order
_atom_site_calc_flag
_atom_site_refinement_flags_posn
_atom_site_refinement_flags_adp
_atom_site_refinement_flags_occupancy
_atom_site_disorder_assembly
_atom_site_disorder_group
O3 O 0.5380(3) 0.8309(2) 0.46456(15) 0.0404(8) Uani 1 1 d . . . . .
H3A H 0.592839 0.881424 0.463867 0.061 Uiso 1 1 d G . . . .
H3B H 0.490400 0.826657 0.423271 0.061 Uiso 1 1 d G . . . .
O9 O 0.8451(3) -0.1260(2) 0.60350(15) 0.0380(7) Uani 1 1 d . . . . .
H9A H 0.916096 -0.129191 0.633978 0.057 Uiso 1 1 d G . . . .
H9B H 0.824088 -0.185802 0.587816 0.057 Uiso 1 1 d G . . . .
O12 O 0.0361(3) 0.1577(2) 0.14495(15) 0.0402(8) Uani 1 1 d . . . . .
O4 O 0.7998(3) 0.3727(2) 0.58067(15) 0.0402(8) Uani 1 1 d . . . . .
O11 O 0.1428(3) 0.2979(2) 0.16198(15) 0.0395(7) Uani 1 1 d . . . . .
O10 O 0.5290(3) 0.4415(2) 0.34133(16) 0.0419(8) Uani 1 1 d . . . . .
H10A H 0.568278 0.432737 0.384401 0.063 Uiso 1 1 d G . . . .
H10B H 0.480966 0.495967 0.340506 0.063 Uiso 1 1 d G . . . .
O6 O 0.9240(3) 0.2931(2) 0.45761(15) 0.0419(8) Uani 1 1 d . . . . .
O5 O 0.6550(3) 0.3734(2) 0.48626(16) 0.0430(8) Uani 1 1 d . . . . .
O2 O 1.4196(3) 0.4068(2) 0.80002(15) 0.0399(7) Uani 1 1 d . . . . .
O7 O 0.7704(3) 0.2782(2) 0.36822(16) 0.0432(8) Uani 1 1 d . . . . .
N18 N 0.4070(3) 0.1604(2) 0.30816(16) 0.0286(8) Uani 1 1 d . . . . .
N4 N 1.0872(3) 0.5336(2) 0.69560(16) 0.0297(8) Uani 1 1 d . . . . .
O1 O 1.4578(3) 0.5462(2) 0.85782(17) 0.0525(9) Uani 1 1 d . . . . .
N16 N 0.5167(3) 0.1916(2) 0.35071(17) 0.0301(8) Uani 1 1 d . . . . .
N20 N 0.2061(3) 0.0641(2) 0.23402(17) 0.0318(8) Uani 1 1 d . . . . .
N5 N 0.9966(3) 0.5033(2) 0.64103(17) 0.0323(8) Uani 1 1 d . . . . .
N17 N 0.4856(3) 0.0210(2) 0.35905(17) 0.0325(8) Uani 1 1 d . . . . .
N9 N 0.6619(4) 0.6653(3) 0.50881(19) 0.0377(9) Uani 1 1 d . . . . .
N8 N 0.7571(3) 0.6811(3) 0.56149(17) 0.0349(9) Uani 1 1 d . . . . .
N21 N 0.1262(4) 0.2081(3) 0.17531(18) 0.0354(9) Uani 1 1 d . . . . .
N22 N 0.3494(3) 0.3164(2) 0.26333(17) 0.0337(8) Uani 1 1 d . . . . .
H22A H 0.418318 0.341295 0.290227 0.040 Uiso 1 1 calc R . . . .
H22B H 0.297260 0.356132 0.235537 0.040 Uiso 1 1 calc R . . . .
N7 N 0.9471(3) 0.6602(3) 0.68155(17) 0.0344(9) Uani 1 1 d . . . . .
N1 N 1.3896(3) 0.4949(3) 0.81376(18) 0.0343(9) Uani 1 1 d . . . . .
N15 N 0.6902(3) 0.0129(3) 0.47237(18) 0.0357(9) Uani 1 1 d . . . . .
N12 N 0.8307(4) 0.2490(3) 0.42422(18) 0.0357(9) Uani 1 1 d . . . . .
N6 N 1.2149(3) 0.3901(3) 0.69780(18) 0.0364(9) Uani 1 1 d . . . . .
H6A H 1.158467 0.365793 0.663239 0.044 Uiso 1 1 calc R . . . .
H6B H 1.284296 0.354199 0.715089 0.044 Uiso 1 1 calc R . . . .
N10 N 0.6403(3) 0.5713(3) 0.49038(18) 0.0354(9) Uani 1 1 d . . . . .
N3 N 1.1339(3) 0.6762(3) 0.77149(18) 0.0347(8) Uani 1 1 d . . . . .
N2 N 1.2402(3) 0.6278(3) 0.79878(17) 0.0346(9) Uani 1 1 d . . . . .
N19 N 0.2870(3) 0.0091(2) 0.27636(17) 0.0329(8) Uani 1 1 d . . . . .
N11 N 0.7288(4) 0.4153(3) 0.53372(19) 0.0359(9) Uani 1 1 d . . . . .
N13 N 0.8668(4) 0.1105(3) 0.50442(18) 0.0382(9) Uani 1 1 d . . . . .
N14 N 0.8018(4) 0.0265(3) 0.5139(2) 0.0394(9) Uani 1 1 d . . . . .
O8 O 1.0953(4) 0.2638(3) 0.5978(2) 0.0757(12) Uani 1 1 d . . . . .
H8A H 1.113350 0.203708 0.613825 0.114 Uiso 1 1 d G . . . .
H8B H 1.021415 0.262689 0.569292 0.114 Uiso 1 1 d G . . . .
C9 C 0.5591(4) 0.1041(3) 0.3797(2) 0.0286(9) Uani 1 1 d . . . . .
C2 C 1.1958(4) 0.4789(3) 0.7233(2) 0.0306(10) Uani 1 1 d . . . . .
C3 C 1.0567(4) 0.6288(3) 0.7189(2) 0.0309(10) Uani 1 1 d . . . . .
C5 C 0.8029(4) 0.5897(3) 0.5799(2) 0.0299(9) Uani 1 1 d . . . . .
C4 C 0.9158(4) 0.5826(3) 0.6352(2) 0.0294(9) Uani 1 1 d . . . . .
C10 C 0.3895(4) 0.0585(3) 0.3139(2) 0.0286(10) Uani 1 1 d . . . . .
C12 C 0.2225(4) 0.1631(3) 0.2279(2) 0.0310(10) Uani 1 1 d . . . . .
C11 C 0.3249(4) 0.2212(3) 0.2646(2) 0.0294(9) Uani 1 1 d . . . . .
C8 C 0.6772(4) 0.0952(3) 0.4315(2) 0.0309(10) Uani 1 1 d . . . . .
C1 C 1.2699(4) 0.5355(3) 0.7774(2) 0.0323(10) Uani 1 1 d . . . . .
C6 C 0.7282(4) 0.5238(3) 0.5354(2) 0.0325(10) Uani 1 1 d . . . . .
C7 C 0.7891(4) 0.1541(3) 0.4525(2) 0.0309(10) Uani 1 1 d . . . . .
H9 H 0.620(4) 0.719(3) 0.487(2) 0.036(12) Uiso 1 1 d . . . . .
H14 H 0.835(5) -0.020(4) 0.545(2) 0.060(16) Uiso 1 1 d . . . . .

loop_
_atom_site_aniso_label
_atom_site_aniso_U_11
_atom_site_aniso_U_22
_atom_site_aniso_U_33
_atom_site_aniso_U_23
_atom_site_aniso_U_13
_atom_site_aniso_U_12
O3 0.051(2) 0.0259(18) 0.0419(17) 0.0023(14) -0.0119(14) -0.0027(14)
O9 0.0422(19) 0.0251(17) 0.0438(18) 0.0014(14) -0.0139(14) -0.0026(14)
O12 0.0416(19) 0.0298(18) 0.0455(18) -0.0034(14) -0.0184(14) -0.0012(14)
O4 0.0489(19) 0.0288(17) 0.0407(17) 0.0060(14) -0.0094(15) -0.0010(15)
O11 0.0503(19) 0.0205(17) 0.0449(18) 0.0021(14) -0.0125(14) -0.0009(14)
O10 0.047(2) 0.0279(19) 0.0481(18) 0.0002(15) -0.0108(15) 0.0003(14)
O6 0.0415(19) 0.0336(19) 0.0488(18) -0.0032(14) -0.0064(15) -0.0101(15)
O5 0.0401(19) 0.0338(19) 0.0523(19) -0.0116(15) -0.0130(15) -0.0015(14)
O2 0.0445(19) 0.0253(18) 0.0477(18) 0.0002(14) -0.0090(14) 0.0090(14)
O7 0.0419(19) 0.041(2) 0.0448(18) 0.0128(15) -0.0070(15) -0.0035(15)
N18 0.034(2) 0.0201(19) 0.0304(18) -0.0017(15) -0.0070(15) -0.0018(15)
N4 0.033(2) 0.022(2) 0.0322(18) 0.0028(15) -0.0068(15) -0.0005(15)
O1 0.054(2) 0.038(2) 0.060(2) -0.0135(16) -0.0282(17) 0.0061(16)
N16 0.031(2) 0.026(2) 0.0321(18) 0.0015(16) -0.0065(15) -0.0012(16)
N20 0.037(2) 0.023(2) 0.0339(19) -0.0057(15) -0.0049(16) -0.0002(16)
N5 0.035(2) 0.025(2) 0.0350(19) 0.0016(15) -0.0112(15) -0.0024(16)
N17 0.039(2) 0.022(2) 0.0347(19) -0.0002(16) -0.0062(16) 0.0024(16)
N9 0.041(2) 0.020(2) 0.050(2) 0.0026(18) -0.0118(18) 0.0014(17)
N8 0.036(2) 0.027(2) 0.040(2) 0.0013(16) -0.0117(17) -0.0021(17)
N21 0.040(2) 0.026(2) 0.037(2) -0.0040(17) -0.0089(17) 0.0029(17)
N22 0.036(2) 0.020(2) 0.042(2) 0.0026(16) -0.0130(16) -0.0024(16)
N7 0.042(2) 0.024(2) 0.0363(19) 0.0003(16) -0.0039(16) 0.0008(16)
N1 0.033(2) 0.030(2) 0.037(2) 0.0000(17) -0.0095(16) -0.0006(17)
N15 0.034(2) 0.028(2) 0.043(2) 0.0050(17) -0.0109(17) -0.0018(16)
N12 0.038(2) 0.029(2) 0.038(2) -0.0011(18) -0.0037(18) -0.0005(17)
N6 0.035(2) 0.028(2) 0.043(2) -0.0060(17) -0.0133(16) 0.0009(16)
N10 0.040(2) 0.027(2) 0.038(2) 0.0003(16) -0.0057(16) 0.0038(17)
N3 0.039(2) 0.026(2) 0.0372(19) -0.0020(16) -0.0096(16) 0.0033(17)
N2 0.039(2) 0.028(2) 0.0358(19) -0.0004(17) -0.0030(16) 0.0012(17)
N19 0.036(2) 0.023(2) 0.0387(19) 0.0023(16) -0.0075(16) 0.0012(16)
N11 0.037(2) 0.030(2) 0.039(2) -0.0012(18) -0.0020(17) 0.0022(17)
N13 0.041(2) 0.030(2) 0.042(2) 0.0047(17) -0.0080(17) -0.0012(18)
N14 0.042(2) 0.031(2) 0.043(2) 0.0088(19) -0.0101(18) -0.0017(19)
O8 0.099(3) 0.034(2) 0.083(3) -0.0003(19) -0.056(2) -0.002(2)
C9 0.030(2) 0.026(2) 0.030(2) -0.0013(18) -0.0013(17) 0.0029(19)
C2 0.031(2) 0.026(2) 0.034(2) 0.0011(19) -0.0044(18) -0.0017(19)
C3 0.032(3) 0.022(2) 0.038(2) -0.0010(19) -0.0052(19) 0.0002(18)
C5 0.030(2) 0.022(2) 0.037(2) 0.0006(19) -0.0038(18) 0.0032(18)
C4 0.028(2) 0.021(2) 0.038(2) 0.0029(19) -0.0059(18) -0.0032(18)
C10 0.034(3) 0.018(2) 0.033(2) -0.0043(18) -0.0043(18) 0.0001(18)
C12 0.041(3) 0.021(2) 0.030(2) -0.0025(18) -0.0056(18) 0.0011(19)
C11 0.035(2) 0.020(2) 0.032(2) 0.0024(18) -0.0028(18) 0.0023(18)
C8 0.035(2) 0.022(2) 0.035(2) 0.0020(19) 0.0002(19) 0.0032(19)
C1 0.033(3) 0.026(3) 0.036(2) 0.0024(19) -0.0055(19) -0.0005(19)
C6 0.034(3) 0.028(3) 0.034(2) 0.001(2) -0.0058(19) 0.001(2)
C7 0.033(2) 0.023(2) 0.035(2) -0.0005(18) -0.0051(19) -0.0013(19)

loop_
_atom_type_symbol
_atom_type_description
_atom_type_scat_dispersion_real
_atom_type_scat_dispersion_imag
_atom_type_scat_source
C C 0.0033 0.0016 'International Tables Vol C Tables 4.2.6.8 and 6.1.1.4'
H H 0.0000 0.0000 'International Tables Vol C Tables 4.2.6.8 and 6.1.1.4'
N N 0.0061 0.0033 'International Tables Vol C Tables 4.2.6.8 and 6.1.1.4'
O O 0.0106 0.0060 'International Tables Vol C Tables 4.2.6.8 and 6.1.1.4'

loop_
_geom_angle_atom_site_label_1
_geom_angle_atom_site_label_2
_geom_angle_atom_site_label_3
_geom_angle
_geom_angle_site_symmetry_1
_geom_angle_site_symmetry_3
_geom_angle_publ_flag
H3A O3 H3B 109.5 . . ?
H9A O9 H9B 109.5 . . ?
H10A O10 H10B 109.5 . . ?
N16 N18 C10 111.0(3) . . ?
N16 N18 C11 125.0(3) . . ?
C11 N18 C10 124.0(3) . . ?
N5 N4 C2 125.1(3) . . ?
N5 N4 C3 110.9(3) . . ?
C2 N4 C3 124.0(3) . . ?
C9 N16 N18 100.3(3) . . ?
N19 N20 C12 122.3(3) . . ?
C4 N5 N4 100.6(3) . . ?
C10 N17 C9 102.3(3) . . ?
N8 N9 H9 119(3) . . ?
N10 N9 N8 115.9(4) . . ?
N10 N9 H9 125(3) . . ?
N9 N8 C5 104.7(3) . . ?
O12 N21 O11 123.1(3) . . ?
O12 N21 C12 120.3(3) . . ?
O11 N21 C12 116.6(3) . . ?
H22A N22 H22B 120.0 . . ?
C11 N22 H22A 120.0 . . ?
C11 N22 H22B 120.0 . . ?
C3 N7 C4 103.0(3) . . ?
O2 N1 C1 117.8(3) . . ?
O1 N1 O2 122.3(3) . . ?
O1 N1 C1 119.8(4) . . ?
N14 N15 C8 104.9(3) . . ?
O6 N12 C7 117.8(3) . . ?
O7 N12 O6 125.2(4) . . ?
O7 N12 C7 117.0(3) . . ?
H6A N6 H6B 120.0 . . ?
C2 N6 H6A 120.0 . . ?
C2 N6 H6B 120.0 . . ?
N9 N10 C6 102.0(3) . . ?
N2 N3 C3 116.3(3) . . ?
N3 N2 C1 122.2(3) . . ?
N20 N19 C10 115.9(3) . . ?
O4 N11 O5 125.2(4) . . ?
O4 N11 C6 117.0(3) . . ?
O5 N11 C6 117.7(3) . . ?
N14 N13 C7 102.1(4) . . ?
N15 N14 N13 116.2(4) . . ?
N15 N14 H14 122(3) . . ?
N13 N14 H14 121(3) . . ?
H8A O8 H8B 109.5 . . ?
N16 C9 N17 116.8(4) . . ?
N16 C9 C8 123.1(4) . . ?
N17 C9 C8 120.1(4) . . ?
N4 C2 C1 109.3(4) . . ?
N6 C2 N4 119.1(4) . . ?
N6 C2 C1 131.6(4) . . ?
N7 C3 N4 108.8(3) . . ?
N7 C3 N3 129.1(4) . . ?
N3 C3 N4 122.1(4) . . ?
N8 C5 C4 117.8(4) . . ?
N8 C5 C6 105.8(3) . . ?
C6 C5 C4 136.4(4) . . ?
N5 C4 N7 116.6(4) . . ?
N5 C4 C5 122.3(4) . . ?
N7 C4 C5 121.0(4) . . ?
N17 C10 N18 109.6(3) . . ?
N17 C10 N19 128.1(4) . . ?
N19 C10 N18 122.3(4) . . ?
N20 C12 N21 113.0(3) . . ?
N20 C12 C11 126.2(4) . . ?
C11 C12 N21 120.7(4) . . ?
N18 C11 C12 109.4(4) . . ?
N22 C11 N18 119.3(4) . . ?
N22 C11 C12 131.3(4) . . ?
N15 C8 C9 118.4(4) . . ?
N15 C8 C7 105.5(3) . . ?
C7 C8 C9 136.1(4) . . ?
N2 C1 N1 114.0(4) . . ?
N2 C1 C2 126.1(4) . . ?
C2 C1 N1 119.9(4) . . ?
N10 C6 N11 118.0(4) . . ?
N10 C6 C5 111.6(4) . . ?
C5 C6 N11 130.3(4) . . ?
N13 C7 N12 119.0(4) . . ?
N13 C7 C8 111.2(4) . . ?
C8 C7 N12 129.8(4) . . ?

loop_
_geom_bond_atom_site_label_1
_geom_bond_atom_site_label_2
_geom_bond_distance
_geom_bond_site_symmetry_2
_geom_bond_publ_flag
O3 H3A 0.8700 . ?
O3 H3B 0.8698 . ?
O9 H9A 0.8699 . ?
O9 H9B 0.8700 . ?
O12 N21 1.222(4) . ?
O4 N11 1.217(4) . ?
O11 N21 1.239(4) . ?
O10 H10A 0.8695 . ?
O10 H10B 0.8700 . ?
O6 N12 1.225(4) . ?
O5 N11 1.234(4) . ?
O2 N1 1.247(4) . ?
O7 N12 1.222(4) . ?
N18 N16 1.359(4) . ?
N18 C10 1.378(5) . ?
N18 C11 1.369(5) . ?
N4 N5 1.362(4) . ?
N4 C2 1.370(5) . ?
N4 C3 1.385(5) . ?
O1 N1 1.229(4) . ?
N16 C9 1.340(5) . ?
N20 N19 1.305(4) . ?
N20 C12 1.339(5) . ?
N5 C4 1.329(5) . ?
N17 C9 1.368(5) . ?
N17 C10 1.319(5) . ?
N9 N8 1.322(5) . ?
N9 N10 1.315(5) . ?
N9 H9 0.92(4) . ?
N8 C5 1.338(5) . ?
N21 C12 1.442(5) . ?
N22 H22A 0.8800 . ?
N22 H22B 0.8800 . ?
N22 C11 1.296(5) . ?
N7 C3 1.314(5) . ?
N7 C4 1.368(5) . ?
N1 C1 1.428(5) . ?
N15 N14 1.312(5) . ?
N15 C8 1.337(5) . ?
N12 C7 1.446(5) . ?
N6 H6A 0.8800 . ?
N6 H6B 0.8800 . ?
N6 C2 1.297(5) . ?
N10 C6 1.322(5) . ?
N3 N2 1.307(4) . ?
N3 C3 1.350(5) . ?
N2 C1 1.336(5) . ?
N19 C10 1.359(5) . ?
N11 C6 1.451(5) . ?
N13 N14 1.315(5) . ?
N13 C7 1.321(5) . ?
N14 H14 0.90(5) . ?
O8 H8A 0.8701 . ?
O8 H8B 0.8700 . ?
C9 C8 1.461(5) . ?
C2 C1 1.416(6) . ?
C5 C4 1.462(5) . ?
C5 C6 1.383(5) . ?
C12 C11 1.413(5) . ?
C8 C7 1.394(5) . ?
